data_7246500
loop_
_publ_author_name
'Shaik, Althaf'
'Bhagwat, Pranav Umesh'
'Palanisamy, Parimaladevi'
'Chhabria, Dimple'
'Dubey, Pankaj'
'Kirubakaran, Sivapriya'
'Thiruvenkatam, Vijay'

_publ_section_title
;
 Novel pharmaceutical co-crystals of gefitinib: synthesis, dissolution,
 cytotoxicity, and theoretical studies
;
_journal_issue 17
_journal_name_full CrystEngComm
_journal_page_first 2570
_journal_page_last 2581
_journal_paper_doi 10.1039/D3CE00056G
_journal_volume 25
_journal_year 2023
_chemical_formula_moiety 'C22 H24 Cl F N4 O3, C6 H6 O2, H2 O'
_chemical_formula_sum 'C28 H33 Cl F N4 O6'
_chemical_formula_weight 576.03
_space_group_crystal_system triclinic
_space_group_IT_number 2
_space_group_name_Hall '-P 1'
_space_group_name_H-M_alt 'P -1'
_atom_sites_solution_hydrogens mixed
_atom_sites_solution_primary dual
_audit_creation_date 2019-01-01
_audit_creation_method
;
Olex2 1.2
(compiled 2018.05.29 svn.r3508 for OlexSys, GUI svn.r5506)
;
_audit_update_record
;
2019-01-08 deposited with the CCDC.	2023-03-22 downloaded from the CCDC.
;
_cell_angle_alpha 90.087(5)
_cell_angle_beta 99.656(5)
_cell_angle_gamma 101.285(5)
_cell_formula_units_Z 2
_cell_length_a 8.1014(11)
_cell_length_b 11.2699(15)
_cell_length_c 15.485(2)
_cell_measurement_reflns_used 6108
_cell_measurement_temperature 150(2)
_cell_measurement_theta_max 28.19
_cell_measurement_theta_min 2.31
_cell_volume 1366.0(3)
_computing_cell_refinement 'SAINT V8.38A (?, 2016)'
_computing_data_reduction 'SAINT V8.38A (?, 2016)'
_computing_molecular_graphics 'Olex2 (Dolomanov et al., 2009)'
_computing_publication_material 'Olex2 (Dolomanov et al., 2009)'
_computing_structure_refinement 'ShelXL (Sheldrick, 2015)'
_computing_structure_solution 'ShelXT (Sheldrick, 2015)'
_diffrn_ambient_temperature 150.53
_diffrn_measured_fraction_theta_full 0.997
_diffrn_measured_fraction_theta_max 0.996
_diffrn_measurement_device_type 'Bruker APEX-II CCD'
_diffrn_measurement_method '\f and \w scans'
_diffrn_radiation_type MoK\a
_diffrn_radiation_wavelength 0.71073
_diffrn_reflns_av_R_equivalents 0.0321
_diffrn_reflns_av_unetI/netI 0.0469
_diffrn_reflns_Laue_measured_fraction_full 0.997
_diffrn_reflns_Laue_measured_fraction_max 0.996
_diffrn_reflns_limit_h_max 10
_diffrn_reflns_limit_h_min -10
_diffrn_reflns_limit_k_max 15
_diffrn_reflns_limit_k_min -13
_diffrn_reflns_limit_l_max 20
_diffrn_reflns_limit_l_min -20
_diffrn_reflns_number 17432
_diffrn_reflns_point_group_measured_fraction_full 0.997
_diffrn_reflns_point_group_measured_fraction_max 0.996
_diffrn_reflns_theta_full 25.242
_diffrn_reflns_theta_max 28.280
_diffrn_reflns_theta_min 2.238
_diffrn_standards_number 0
_exptl_absorpt_coefficient_mu 0.197
_exptl_absorpt_correction_T_max 0.7457
_exptl_absorpt_correction_T_min 0.6776
_exptl_absorpt_correction_type multi-scan
_exptl_absorpt_process_details
'SADABS-2016/2 (Bruker,2016/2) was used for absorption correction. wR2(int) was 0.0859 before and 0.0443 after correction. The Ratio of minimum to maximum transmission is 0.9087. The \l/2 correction factor is Not present.'
_exptl_crystal_colour brown
_exptl_crystal_density_diffrn 1.400
_exptl_crystal_description block
_exptl_crystal_F_000 606
_exptl_crystal_size_max 0.150
_exptl_crystal_size_mid 0.110
_exptl_crystal_size_min 0.090
_refine_diff_density_max 0.323
_refine_diff_density_min -0.307
_refine_diff_density_rms 0.050
_refine_ls_extinction_method none
_refine_ls_goodness_of_fit_ref 1.030
_refine_ls_hydrogen_treatment constr
_refine_ls_matrix_type full
_refine_ls_number_parameters 367
_refine_ls_number_reflns 6751
_refine_ls_number_restraints 0
_refine_ls_restrained_S_all 1.030
_refine_ls_R_factor_all 0.0647
_refine_ls_R_factor_gt 0.0439
_refine_ls_shift/su_max 0.001
_refine_ls_shift/su_mean 0.000
_refine_ls_structure_factor_coef Fsqd
_refine_ls_weighting_details 'w=1/[\s^2^(Fo^2^)+(0.0427P)^2^+0.4327P] where P=(Fo^2^+2Fc^2^)/3'
_refine_ls_weighting_scheme calc
_refine_ls_wR_factor_gt 0.0973
_refine_ls_wR_factor_ref 0.1069
_reflns_Friedel_coverage 0.000
_reflns_number_gt 5134
_reflns_number_total 6751
_reflns_threshold_expression 'I > 2\s(I)'
_cod_data_source_file d3ce00056g2.cif
_cod_data_source_block gres_0m
_cod_depositor_comments 'Adding full bibliography for 7246500--7246502.cif.'
_cod_database_code 7246500
_shelx_shelxl_version_number 2017/1
_shelx_space_group_comment
;
The symmetry employed for this shelxl refinement is uniquely defined
by the following loop, which should always be used as a source of
symmetry information in preference to the above space-group names.
They are only intended as comments.
;
_olex2_refinement_description
;
1. Fixed Uiso
 At 1.2 times of:
  All C(H) groups, All C(H,H) groups, All N(H) groups
 At 1.5 times of:
  All C(H,H,H) groups, All O(H) groups, All O(H,H) groups
2.a Free rotating group:
 O1S(H1SA,H1SB)
2.b Secondary CH2 refined with riding coordinates:
 C15(H15A,H15B), C17(H17A,H17B), C18(H18A,H18B), C19(H19A,H19B), C20(H20A,
 H20B), C21(H21A,H21B), C22(H22A,H22B)
2.c Aromatic/amide H refined with riding coordinates:
 N3(H3), C3(H3A), C6(H6), C7(H7), C10(H10), C11(H11), C14(H14), C2A(H2AA),
 C4A(H4A), C5A(H5A), C6A(H6A)
2.d Idealised Me refined as rotating group:
 C16(H16A,H16B,H16C)
2.e Idealised tetrahedral OH refined as rotating group:
 O1A(H1A), O2A(H2A)
;
_olex2_submission_special_instructions 'No special instructions were received'

loop_
_space_group_symop_operation_xyz
'x, y, z'
'-x, -y, -z'

loop_
_atom_site_label
_atom_site_type_symbol
_atom_site_fract_x
_atom_site_fract_y
_atom_site_fract_z
_atom_site_U_iso_or_equiv
_atom_site_adp_type
_atom_site_occupancy
_atom_site_site_symmetry_order
_atom_site_calc_flag
_atom_site_refinement_flags_posn
_atom_site_refinement_flags_adp
_atom_site_refinement_flags_occupancy
_atom_site_disorder_assembly
_atom_site_disorder_group
Cl1 Cl 0.76585(6) 0.84652(4) 0.67986(3) 0.03245(12) Uani 1 1 d . . . . .
F1 F 0.78075(13) 1.06875(9) 0.78223(7) 0.0334(3) Uani 1 1 d . . . . .
O1 O 0.16952(15) 0.19166(10) 0.88192(7) 0.0242(3) Uani 1 1 d . . . . .
O2 O 0.01729(15) 0.14733(10) 1.01264(7) 0.0239(3) Uani 1 1 d . . . . .
O3 O 0.26368(18) -0.20033(12) 0.50678(8) 0.0353(3) Uani 1 1 d . . . . .
N1 N 0.19104(17) 0.56274(12) 1.11984(8) 0.0205(3) Uani 1 1 d . . . . .
N2 N 0.34783(17) 0.70910(12) 1.03608(8) 0.0207(3) Uani 1 1 d . . . . .
N3 N 0.41154(17) 0.65503(12) 0.90151(8) 0.0207(3) Uani 1 1 d . . . . .
H3 H 0.392511 0.595624 0.861928 0.025 Uiso 1 1 calc R . . . .
N4 N 0.20826(17) -0.00817(12) 0.61167(8) 0.0208(3) Uani 1 1 d . . . . .
C1 C 0.17970(19) 0.28977(14) 0.93513(10) 0.0188(3) Uani 1 1 d . . . . .
C2 C 0.09555(19) 0.26427(14) 1.00929(10) 0.0186(3) Uani 1 1 d . . . . .
C3 C 0.10054(19) 0.35514(14) 1.06918(10) 0.0186(3) Uani 1 1 d . . . . .
H3A H 0.045911 0.338033 1.118721 0.022 Uiso 1 1 calc R . . . .
C4 C 0.18683(19) 0.47436(14) 1.05743(10) 0.0173(3) Uani 1 1 d . . . . .
C5 C 0.26422(19) 0.50033(14) 0.98332(10) 0.0171(3) Uani 1 1 d . . . . .
C6 C 0.26064(19) 0.40504(14) 0.92270(10) 0.0185(3) Uani 1 1 d . . . . .
H6 H 0.315018 0.421547 0.873025 0.022 Uiso 1 1 calc R . . . .
C7 C 0.2713(2) 0.67172(15) 1.10493(10) 0.0220(3) Uani 1 1 d . . . . .
H7 H 0.276090 0.732390 1.148451 0.026 Uiso 1 1 calc R . . . .
C8 C 0.34271(19) 0.62450(14) 0.97495(10) 0.0175(3) Uani 1 1 d . . . . .
C9 C 0.50745(19) 0.76428(14) 0.87755(10) 0.0182(3) Uani 1 1 d . . . . .
C10 C 0.5358(2) 0.87544(14) 0.92245(11) 0.0225(3) Uani 1 1 d . . . . .
H10 H 0.492258 0.881414 0.975208 0.027 Uiso 1 1 calc R . . . .
C11 C 0.6281(2) 0.97767(15) 0.88994(11) 0.0247(4) Uani 1 1 d . . . . .
H11 H 0.645821 1.053952 0.919849 0.030 Uiso 1 1 calc R . . . .
C12 C 0.6938(2) 0.96837(14) 0.81447(11) 0.0221(3) Uani 1 1 d . . . . .
C13 C 0.67248(19) 0.85785(15) 0.77138(10) 0.0201(3) Uani 1 1 d . . . . .
C14 C 0.57867(19) 0.75594(14) 0.80215(10) 0.0198(3) Uani 1 1 d . . . . .
H14 H 0.562501 0.679973 0.771994 0.024 Uiso 1 1 calc R . . . .
C15 C 0.2345(2) 0.21292(14) 0.80145(10) 0.0232(3) Uani 1 1 d . . . . .
H15A H 0.358072 0.248987 0.813602 0.028 Uiso 1 1 calc R . . . .
H15B H 0.174214 0.269089 0.765501 0.028 Uiso 1 1 calc R . . . .
C16 C -0.0727(2) 0.11485(15) 1.08371(11) 0.0236(3) Uani 1 1 d . . . . .
H16A H -0.119837 0.027646 1.079715 0.035 Uiso 1 1 calc GR . . . .
H16B H -0.165931 0.159332 1.080746 0.035 Uiso 1 1 calc GR . . . .
H16C H 0.005916 0.135288 1.139412 0.035 Uiso 1 1 calc GR . . . .
C17 C 0.2042(2) 0.09140(14) 0.75380(10) 0.0234(3) Uani 1 1 d . . . . .
H17A H 0.080442 0.055956 0.743204 0.028 Uiso 1 1 calc R . . . .
H17B H 0.263606 0.035971 0.791068 0.028 Uiso 1 1 calc R . . . .
C18 C 0.2682(2) 0.10245(14) 0.66687(10) 0.0229(3) Uani 1 1 d . . . . .
H18A H 0.228737 0.170721 0.635166 0.027 Uiso 1 1 calc R . . . .
H18B H 0.394693 0.120928 0.678128 0.027 Uiso 1 1 calc R . . . .
C19 C 0.2515(3) 0.01056(17) 0.52470(11) 0.0365(5) Uani 1 1 d . . . . .
H19A H 0.376845 0.036294 0.529620 0.044 Uiso 1 1 calc R . . . .
H19B H 0.197847 0.075946 0.496964 0.044 Uiso 1 1 calc R . . . .
C20 C 0.1914(3) -0.10327(19) 0.46808(12) 0.0437(5) Uani 1 1 d . . . . .
H20A H 0.065213 -0.125949 0.459854 0.052 Uiso 1 1 calc R . . . .
H20B H 0.224333 -0.088443 0.409711 0.052 Uiso 1 1 calc R . . . .
C21 C 0.2228(3) -0.22054(17) 0.59214(13) 0.0417(5) Uani 1 1 d . . . . .
H21A H 0.276855 -0.286336 0.618831 0.050 Uiso 1 1 calc R . . . .
H21B H 0.097512 -0.246456 0.587666 0.050 Uiso 1 1 calc R . . . .
C22 C 0.2837(3) -0.10769(16) 0.64975(11) 0.0322(4) Uani 1 1 d . . . . .
H22A H 0.252174 -0.123725 0.708311 0.039 Uiso 1 1 calc R . . . .
H22B H 0.409723 -0.084633 0.657264 0.039 Uiso 1 1 calc R . . . .
O1A O 0.68792(16) 0.35294(12) 0.61333(8) 0.0327(3) Uani 1 1 d . . . . .
H1A H 0.697836 0.309361 0.571183 0.049 Uiso 1 1 calc GR . . . .
O2A O 0.27919(14) 0.51824(11) 0.72959(7) 0.0249(3) Uani 1 1 d . . . . .
H2A H 0.172601 0.510335 0.723853 0.037 Uiso 1 1 calc GR . . . .
C1A C 0.5282(2) 0.37972(15) 0.59977(11) 0.0233(3) Uani 1 1 d . . . . .
C2A C 0.4803(2) 0.43481(15) 0.66912(10) 0.0227(3) Uani 1 1 d . . . . .
H2AA H 0.557141 0.452703 0.723088 0.027 Uiso 1 1 calc R . . . .
C3A C 0.3196(2) 0.46366(14) 0.65928(10) 0.0216(3) Uani 1 1 d . . . . .
C4A C 0.2071(2) 0.43836(16) 0.57996(11) 0.0256(4) Uani 1 1 d . . . . .
H4A H 0.096724 0.457691 0.573000 0.031 Uiso 1 1 calc R . . . .
C5A C 0.2592(2) 0.38440(16) 0.51132(11) 0.0278(4) Uani 1 1 d . . . . .
H5A H 0.183455 0.367738 0.456922 0.033 Uiso 1 1 calc R . . . .
C6A C 0.4183(2) 0.35429(15) 0.52003(11) 0.0263(4) Uani 1 1 d . . . . .
H6A H 0.451869 0.317004 0.472524 0.032 Uiso 1 1 calc R . . . .
O1S O -0.04710(16) 0.49914(13) 0.72929(8) 0.0374(3) Uani 1 1 d . . . . .
H1SA H -0.076147 0.476144 0.779180 0.056 Uiso 1 1 d G . . . .
H1SB H -0.118712 0.457336 0.686712 0.056 Uiso 1 1 d G . . . .

loop_
_atom_site_aniso_label
_atom_site_aniso_U_11
_atom_site_aniso_U_22
_atom_site_aniso_U_33
_atom_site_aniso_U_23
_atom_site_aniso_U_13
_atom_site_aniso_U_12
Cl1 0.0400(3) 0.0323(2) 0.0257(2) -0.00360(17) 0.01822(19) -0.00199(18)
F1 0.0402(6) 0.0213(5) 0.0390(6) -0.0002(4) 0.0211(5) -0.0053(4)
O1 0.0374(7) 0.0158(6) 0.0201(6) -0.0030(4) 0.0134(5) -0.0001(5)
O2 0.0339(6) 0.0154(6) 0.0246(6) 0.0012(4) 0.0144(5) 0.0019(5)
O3 0.0533(9) 0.0317(7) 0.0260(6) -0.0075(5) 0.0077(6) 0.0202(6)
N1 0.0238(7) 0.0199(7) 0.0186(6) -0.0026(5) 0.0056(5) 0.0047(5)
N2 0.0226(7) 0.0191(7) 0.0209(7) -0.0020(5) 0.0062(5) 0.0034(5)
N3 0.0271(7) 0.0152(7) 0.0197(7) -0.0025(5) 0.0080(6) 0.0005(5)
N4 0.0264(7) 0.0208(7) 0.0171(6) -0.0020(5) 0.0055(5) 0.0076(5)
C1 0.0219(8) 0.0177(8) 0.0178(7) -0.0012(6) 0.0042(6) 0.0058(6)
C2 0.0199(7) 0.0161(8) 0.0200(7) 0.0037(6) 0.0041(6) 0.0034(6)
C3 0.0186(7) 0.0219(8) 0.0167(7) 0.0030(6) 0.0062(6) 0.0048(6)
C4 0.0179(7) 0.0184(8) 0.0165(7) 0.0000(6) 0.0030(6) 0.0061(6)
C5 0.0165(7) 0.0176(8) 0.0176(7) 0.0002(6) 0.0031(6) 0.0044(6)
C6 0.0203(8) 0.0207(8) 0.0158(7) 0.0009(6) 0.0066(6) 0.0040(6)
C7 0.0253(8) 0.0208(8) 0.0206(8) -0.0044(6) 0.0060(6) 0.0047(6)
C8 0.0159(7) 0.0189(8) 0.0180(7) 0.0004(6) 0.0029(6) 0.0040(6)
C9 0.0172(7) 0.0183(8) 0.0188(7) 0.0012(6) 0.0030(6) 0.0026(6)
C10 0.0238(8) 0.0220(8) 0.0226(8) -0.0035(6) 0.0095(7) 0.0022(6)
C11 0.0258(8) 0.0200(8) 0.0281(9) -0.0060(6) 0.0089(7) 0.0005(6)
C12 0.0194(8) 0.0199(8) 0.0265(8) 0.0009(6) 0.0065(7) 0.0000(6)
C13 0.0195(8) 0.0249(9) 0.0164(7) 0.0010(6) 0.0052(6) 0.0040(6)
C14 0.0212(8) 0.0196(8) 0.0178(7) -0.0036(6) 0.0014(6) 0.0040(6)
C15 0.0311(9) 0.0200(8) 0.0190(8) -0.0008(6) 0.0115(7) 0.0004(6)
C16 0.0266(8) 0.0222(9) 0.0236(8) 0.0048(6) 0.0115(7) 0.0026(6)
C17 0.0302(9) 0.0189(8) 0.0220(8) -0.0020(6) 0.0108(7) 0.0014(6)
C18 0.0296(9) 0.0190(8) 0.0217(8) 0.0000(6) 0.0105(7) 0.0036(6)
C19 0.0650(14) 0.0311(10) 0.0219(9) 0.0036(7) 0.0172(9) 0.0220(9)
C20 0.0710(15) 0.0451(13) 0.0220(9) -0.0050(8) 0.0031(9) 0.0330(11)
C21 0.0704(15) 0.0231(10) 0.0352(11) -0.0030(8) 0.0192(10) 0.0090(9)
C22 0.0528(12) 0.0238(9) 0.0227(9) -0.0005(7) 0.0063(8) 0.0142(8)
O1A 0.0311(7) 0.0385(8) 0.0299(7) -0.0146(5) 0.0020(5) 0.0134(6)
O2A 0.0236(6) 0.0298(7) 0.0215(6) -0.0048(5) 0.0059(5) 0.0036(5)
C1A 0.0264(8) 0.0188(8) 0.0247(8) -0.0021(6) 0.0063(7) 0.0028(6)
C2A 0.0264(8) 0.0218(8) 0.0187(8) -0.0029(6) 0.0035(6) 0.0024(6)
C3A 0.0274(8) 0.0174(8) 0.0195(8) -0.0010(6) 0.0079(7) 0.0000(6)
C4A 0.0242(8) 0.0288(9) 0.0226(8) -0.0001(7) 0.0035(7) 0.0027(7)
C5A 0.0304(9) 0.0309(10) 0.0189(8) -0.0014(7) 0.0021(7) 0.0001(7)
C6A 0.0333(9) 0.0238(9) 0.0208(8) -0.0050(6) 0.0078(7) 0.0003(7)
O1S 0.0274(7) 0.0579(9) 0.0245(6) -0.0071(6) 0.0104(6) -0.0022(6)

loop_
_atom_type_symbol
_atom_type_description
_atom_type_scat_dispersion_real
_atom_type_scat_dispersion_imag
_atom_type_scat_source
C C 0.0033 0.0016 'International Tables Vol C Tables 4.2.6.8 and 6.1.1.4'
H H 0.0000 0.0000 'International Tables Vol C Tables 4.2.6.8 and 6.1.1.4'
Cl Cl 0.1484 0.1585 'International Tables Vol C Tables 4.2.6.8 and 6.1.1.4'
F F 0.0171 0.0103 'International Tables Vol C Tables 4.2.6.8 and 6.1.1.4'
N N 0.0061 0.0033 'International Tables Vol C Tables 4.2.6.8 and 6.1.1.4'
O O 0.0106 0.0060 'International Tables Vol C Tables 4.2.6.8 and 6.1.1.4'

loop_
_geom_angle_atom_site_label_1
_geom_angle_atom_site_label_2
_geom_angle_atom_site_label_3
_geom_angle
_geom_angle_site_symmetry_1
_geom_angle_site_symmetry_3
_geom_angle_publ_flag
C1 O1 C15 117.15(12) . . ?
C2 O2 C16 117.57(12) . . ?
C21 O3 C20 110.41(14) . . ?
C7 N1 C4 115.60(13) . . ?
C8 N2 C7 116.11(14) . . ?
C8 N3 C9 131.70(13) . . ?
C19 N4 C18 110.99(13) . . ?
C19 N4 C22 108.27(13) . . ?
C22 N4 C18 111.29(13) . . ?
O1 C1 C2 114.30(13) . . ?
O1 C1 C6 125.59(14) . . ?
C6 C1 C2 120.12(14) . . ?
O2 C2 C1 114.06(13) . . ?
O2 C2 C3 126.04(14) . . ?
C3 C2 C1 119.90(14) . . ?
C2 C3 C4 120.19(14) . . ?
N1 C4 C3 118.38(13) . . ?
N1 C4 C5 121.64(14) . . ?
C5 C4 C3 119.98(14) . . ?
C4 C5 C6 119.19(14) . . ?
C4 C5 C8 116.17(13) . . ?
C6 C5 C8 124.64(14) . . ?
C1 C6 C5 120.56(14) . . ?
N1 C7 N2 128.67(14) . . ?
N2 C8 N3 120.10(14) . . ?
N2 C8 C5 121.75(14) . . ?
N3 C8 C5 118.15(13) . . ?
C10 C9 N3 125.61(14) . . ?
C10 C9 C14 119.38(14) . . ?
C14 C9 N3 115.00(14) . . ?
C11 C10 C9 119.84(14) . . ?
C12 C11 C10 119.97(15) . . ?
F1 C12 C11 119.66(15) . . ?
F1 C12 C13 119.63(14) . . ?
C11 C12 C13 120.71(15) . . ?
C12 C13 Cl1 120.06(12) . . ?
C12 C13 C14 119.89(14) . . ?
C14 C13 Cl1 120.05(12) . . ?
C13 C14 C9 120.13(15) . . ?
O1 C15 C17 106.79(12) . . ?
C15 C17 C18 111.64(13) . . ?
N4 C18 C17 112.33(13) . . ?
N4 C19 C20 111.11(16) . . ?
O3 C20 C19 111.05(16) . . ?
O3 C21 C22 111.04(16) . . ?
N4 C22 C21 110.90(16) . . ?
O1A C1A C2A 117.08(15) . . ?
O1A C1A C6A 121.94(14) . . ?
C2A C1A C6A 120.97(16) . . ?
C1A C2A C3A 119.63(15) . . ?
O2A C3A C2A 117.23(14) . . ?
O2A C3A C4A 122.44(15) . . ?
C2A C3A C4A 120.32(15) . . ?
C5A C4A C3A 118.79(16) . . ?
C6A C5A C4A 121.74(16) . . ?
C5A C6A C1A 118.54(15) . . ?

loop_
_geom_bond_atom_site_label_1
_geom_bond_atom_site_label_2
_geom_bond_distance
_geom_bond_site_symmetry_2
_geom_bond_publ_flag
Cl1 C13 1.7303(15) . ?
F1 C12 1.3539(18) . ?
O1 C1 1.3590(18) . ?
O1 C15 1.4349(18) . ?
O2 C2 1.3512(18) . ?
O2 C16 1.4293(18) . ?
O3 C20 1.426(2) . ?
O3 C21 1.424(2) . ?
N1 C4 1.3785(19) . ?
N1 C7 1.313(2) . ?
N2 C7 1.349(2) . ?
N2 C8 1.3324(19) . ?
N3 C8 1.3644(19) . ?
N3 C9 1.4074(19) . ?
N4 C18 1.463(2) . ?
N4 C19 1.453(2) . ?
N4 C22 1.459(2) . ?
C1 C2 1.433(2) . ?
C1 C6 1.365(2) . ?
C2 C3 1.371(2) . ?
C3 C4 1.415(2) . ?
C4 C5 1.402(2) . ?
C5 C6 1.418(2) . ?
C5 C8 1.435(2) . ?
C9 C10 1.392(2) . ?
C9 C14 1.397(2) . ?
C10 C11 1.389(2) . ?
C11 C12 1.375(2) . ?
C12 C13 1.379(2) . ?
C13 C14 1.380(2) . ?
C15 C17 1.512(2) . ?
C17 C18 1.518(2) . ?
C19 C20 1.503(3) . ?
C21 C22 1.503(3) . ?
O1A C1A 1.368(2) . ?
O2A C3A 1.3666(18) . ?
C1A C2A 1.386(2) . ?
C1A C6A 1.389(2) . ?
C2A C3A 1.387(2) . ?
C3A C4A 1.394(2) . ?
C4A C5A 1.388(2) . ?
C5A C6A 1.381(2) . ?

loop_
_geom_hbond_atom_site_label_D
_geom_hbond_atom_site_label_H
_geom_hbond_atom_site_label_A
_geom_hbond_distance_DH
_geom_hbond_distance_HA
_geom_hbond_distance_DA
_geom_hbond_angle_DHA
_geom_hbond_site_symmetry_A
_geom_hbond_publ_flag
O1A H1A O3 0.84 1.83 2.6589(16) 170.7 2_656 yes
O2A H2A O1S 0.84 1.78 2.6090(17) 171.2 . yes
O1S H1SA N1 0.87 1.96 2.8116(18) 166.5 2_567 yes
O1S H1SB O1A 0.87 1.95 2.8038(18) 166.2 1_455 yes
